data_7203402
loop_
_publ_author_name
'Kamtekar, Kiran T.'
'Wang, Changsheng'
'Bettington, Sylvia'
'Batsanov, Andrei S.'
'Perepichka, Igor F.'
'Bryce, Martin R.'
'Ahn, Jin H.'
'Rabinal, Mohammad'
'Petty, Michael C.'

_publ_section_title
;
 New electroluminescent bipolar compounds for balanced charge-transport
 and tuneable colour in organic light emitting diodes:
 triphenylamine?oxadiazole?fluorene triad molecules
;
_journal_issue 39
_journal_name_full 'Journal of Materials Chemistry'
_journal_page_first 3823
_journal_paper_doi 10.1039/b604543j
_journal_volume 16
_journal_year 2006
_chemical_formula_moiety 'C45 H31 N7 O2,3(C D Cl3)'
_chemical_formula_sum 'C48 H31 Cl9 D3 N7 O2'
_chemical_formula_weight 1062.89
_chemical_melting_point 543.1(4)
_chemical_name_common
;
2,5-Bis(2-(4-diphenylaminophenyl)-1,3,4-oxadiazol-5-
yl)pyridine, deuterochloroform trisolvate
;
_chemical_name_systematic
; 2,5-Bis[2-(4-diphenylaminophenyl)-1,3,4-oxadiazol-5-
yl]pyridine, deuterochloroform trisolvate
;
_space_group_IT_number 15
_symmetry_cell_setting monoclinic
_symmetry_space_group_name_Hall '-I 2ya'
_symmetry_space_group_name_H-M 'I 1 2/a 1'
_atom_sites_solution_hydrogens geom
_atom_sites_solution_primary direct
_atom_sites_solution_secondary difmap
_audit_creation_method SHELXL-97
_cell_angle_alpha 90.00
_cell_angle_beta 96.48(2)
_cell_angle_gamma 90.00
_cell_formula_units_Z 4
_cell_length_a 21.462(6)
_cell_length_b 9.581(3)
_cell_length_c 23.428(6)
_cell_measurement_reflns_used 999
_cell_measurement_temperature 120(2)
_cell_measurement_theta_max 22.75
_cell_measurement_theta_min 12.08
_cell_volume 4787(2)
_computing_cell_refinement 'SMART version 5.049 (Bruker, 1999)'
_computing_data_collection 'SMART version 5.049 (Bruker, 1999)'
_computing_data_reduction 'SAINT version 6.02A (Bruker, 2001)'
_computing_molecular_graphics 'SHELXTL version 5.10 (Bruker, 1997)'
_computing_publication_material 'SHELXTL version 5.10 (Bruker, 1997)'
_computing_structure_refinement 'SHELXL-97 (Sheldrick, 1997)'
_computing_structure_solution 'SHELXS-97 (Sheldrick, 1990)'
_diffrn_ambient_temperature 120(2)
_diffrn_detector_area_resol_mean 8
_diffrn_measured_fraction_theta_full 0.999
_diffrn_measured_fraction_theta_max 0.999
_diffrn_measurement_device_type 'Siemens SMART 1K CCD area detector'
_diffrn_measurement_method '\w scans'
_diffrn_radiation_monochromator graphite
_diffrn_radiation_source 'fine-focus sealed tube'
_diffrn_radiation_type MoK\a
_diffrn_radiation_wavelength 0.71073
_diffrn_reflns_av_R_equivalents 0.0308
_diffrn_reflns_av_sigmaI/netI 0.0220
_diffrn_reflns_limit_h_max 25
_diffrn_reflns_limit_h_min -25
_diffrn_reflns_limit_k_max 11
_diffrn_reflns_limit_k_min -11
_diffrn_reflns_limit_l_max 27
_diffrn_reflns_limit_l_min -27
_diffrn_reflns_number 21479
_diffrn_reflns_theta_full 25.00
_diffrn_reflns_theta_max 25.00
_diffrn_reflns_theta_min 1.75
_exptl_absorpt_coefficient_mu 0.575
_exptl_absorpt_correction_T_max 0.9352
_exptl_absorpt_correction_T_min 0.7895
_exptl_absorpt_correction_type integration
_exptl_absorpt_process_details 'XPREP (SHELXTL)'
_exptl_crystal_colour yellow
_exptl_crystal_density_diffrn 1.475
_exptl_crystal_density_method 'not measured'
_exptl_crystal_description prism
_exptl_crystal_F_000 2160
_exptl_crystal_size_max 0.60
_exptl_crystal_size_mid 0.16
_exptl_crystal_size_min 0.12
_refine_diff_density_max 0.693
_refine_diff_density_min -0.547
_refine_diff_density_rms 0.062
_refine_ls_extinction_method none
_refine_ls_goodness_of_fit_ref 1.681
_refine_ls_hydrogen_treatment mixed
_refine_ls_matrix_type full
_refine_ls_number_parameters 320
_refine_ls_number_reflns 4224
_refine_ls_number_restraints 0
_refine_ls_restrained_S_all 1.681
_refine_ls_R_factor_all 0.0648
_refine_ls_R_factor_gt 0.0547
_refine_ls_shift/su_max 0.001
_refine_ls_shift/su_mean 0.000
_refine_ls_structure_factor_coef Fsqd
_refine_ls_weighting_details 'calc w=1/[\s^2^(Fo^2^)+(0.0644P)^2^+1.5036P] where P=(Fo^2^+2Fc^2^)/3'
_refine_ls_weighting_scheme calc
_refine_ls_wR_factor_gt 0.1607
_refine_ls_wR_factor_ref 0.1656
_reflns_number_gt 3572
_reflns_number_total 4224
_reflns_threshold_expression I>2\s(I)
_cod_data_source_file b604543j.txt
_cod_data_source_block (20)
_cod_depositor_comments
;
The following automatic conversions were performed:
'_symmetry_cell_setting' value 'Monoclinic' changed to 'monoclinic'
according to '/home/saulius/struct/CIF-dictionaries/cif_core.dic'
dictionary named 'cif_core.dic' version 2.4.1 from 2010-06-29.

Automatic conversion script
Id: cif_fix_enum 1527 2010-12-29 10:47:43Z saulius 
;
_cod_original_sg_symbol_H-M I2/a
_cod_database_code 7203402

loop_
_symmetry_equiv_pos_as_xyz
'x, y, z'
'-x+1/2, y, -z'
'x+1/2, y+1/2, z+1/2'
'-x+1, y+1/2, -z+1/2'
'-x, -y, -z'
'x-1/2, -y, z'
'-x+1/2, -y+1/2, -z+1/2'
'x, -y+1/2, z+1/2'

loop_
_atom_site_label
_atom_site_type_symbol
_atom_site_fract_x
_atom_site_fract_y
_atom_site_fract_z
_atom_site_U_iso_or_equiv
_atom_site_adp_type
_atom_site_occupancy
_atom_site_symmetry_multiplicity
_atom_site_calc_flag
_atom_site_refinement_flags
_atom_site_disorder_assembly
_atom_site_disorder_group
O O 0.51344(8) 0.35916(19) 0.44422(7) 0.0257(4) Uani 1 1 d . . .
N2 N 0.59864(12) 0.3206(3) 0.50447(10) 0.0357(6) Uani 1 1 d . . .
N3 N 0.60103(11) 0.4573(3) 0.48355(10) 0.0347(6) Uani 1 1 d . . .
N4 N 0.48716(10) 0.9629(2) 0.31782(10) 0.0283(5) Uani 1 1 d . . .
C1 C 0.56036(13) 0.0372(3) 0.52279(11) 0.0327(6) Uani 0.50 1 d P . 1
H1 H 0.6023 0.0621 0.5386 0.039 Uiso 0.50 1 d PR . 1
N1 N 0.56036(13) 0.0372(3) 0.52279(11) 0.0327(6) Uani 0.50 1 d P . 2
C2 C 0.52231(13) 0.1290(3) 0.48925(11) 0.0291(6) Uani 1 1 d . . .
C3 C 0.46261(14) 0.0900(3) 0.46645(12) 0.0303(6) Uani 1 1 d . . .
H3 H 0.4346(16) 0.149(3) 0.4484(14) 0.041(9) Uiso 1 1 d . . .
C4 C 0.54722(13) 0.2675(3) 0.48062(11) 0.0277(6) Uani 1 1 d . . .
C5 C 0.55084(12) 0.4755(3) 0.44804(11) 0.0266(6) Uani 1 1 d . . .
C11 C 0.53279(12) 0.5980(3) 0.41417(11) 0.0253(6) Uani 1 1 d . . .
C12 C 0.47883(12) 0.6022(3) 0.37432(11) 0.0264(6) Uani 1 1 d . . .
H12 H 0.4524 0.5227 0.3692 0.032 Uiso 1 1 d R . .
C13 C 0.46403(12) 0.7213(3) 0.34243(11) 0.0266(6) Uani 1 1 d . . .
H13 H 0.4277 0.7225 0.3154 0.032 Uiso 1 1 d R . .
C14 C 0.50213(12) 0.8405(3) 0.34975(11) 0.0249(6) Uani 1 1 d . . .
C15 C 0.55615(12) 0.8350(3) 0.38903(12) 0.0270(6) Uani 1 1 d . . .
H15 H 0.5827 0.9142 0.3942 0.032 Uiso 1 1 d R . .
C16 C 0.57143(12) 0.7162(3) 0.42032(11) 0.0277(6) Uani 1 1 d . . .
H16 H 0.6086 0.7138 0.4463 0.033 Uiso 1 1 d R . .
C21 C 0.53758(12) 1.0566(3) 0.30919(12) 0.0261(6) Uani 1 1 d . . .
C22 C 0.58856(13) 1.0079(3) 0.28365(13) 0.0327(7) Uani 1 1 d . . .
H22 H 0.5889 0.9155 0.2692 0.039 Uiso 1 1 d R . .
C23 C 0.63894(13) 1.0955(4) 0.27928(13) 0.0399(8) Uani 1 1 d . . .
H23 H 0.6746 1.0616 0.2632 0.048 Uiso 1 1 d R . .
C24 C 0.63810(14) 1.2328(4) 0.29871(13) 0.0403(8) Uani 1 1 d . . .
H24 H 0.6728 1.2924 0.2955 0.048 Uiso 1 1 d R . .
C25 C 0.58634(15) 1.2812(3) 0.32259(12) 0.0372(7) Uani 1 1 d . . .
H25 H 0.5851 1.3750 0.3353 0.045 Uiso 1 1 d R . .
C26 C 0.53624(13) 1.1934(3) 0.32766(12) 0.0309(6) Uani 1 1 d . . .
H26 H 0.5007 1.2272 0.3440 0.037 Uiso 1 1 d R . .
C31 C 0.42468(12) 1.0055(3) 0.29946(12) 0.0268(6) Uani 1 1 d . . .
C32 C 0.41201(13) 1.0850(3) 0.24994(12) 0.0299(6) Uani 1 1 d . . .
H32 H 0.4452 1.1105 0.2285 0.036 Uiso 1 1 d R . .
C33 C 0.35109(13) 1.1267(3) 0.23130(13) 0.0339(7) Uani 1 1 d . . .
H33 H 0.3429 1.1821 0.1977 0.041 Uiso 1 1 d R . .
C34 C 0.30214(13) 1.0883(3) 0.26209(14) 0.0356(7) Uani 1 1 d . . .
H34 H 0.2604 1.1151 0.2492 0.043 Uiso 1 1 d R . .
C35 C 0.31453(13) 1.0108(3) 0.31153(14) 0.0361(7) Uani 1 1 d . . .
H35 H 0.2811 0.9849 0.3326 0.043 Uiso 1 1 d R . .
C36 C 0.37519(13) 0.9699(3) 0.33094(13) 0.0316(6) Uani 1 1 d . . .
H36 H 0.3831 0.9177 0.3654 0.038 Uiso 1 1 d R . .
Cl1 Cl 0.69876(4) 0.35401(10) 0.64017(4) 0.0519(3) Uani 1 1 d . . .
Cl2 Cl 0.78068(4) 0.51904(11) 0.57848(4) 0.0581(3) Uani 1 1 d . . .
Cl3 Cl 0.67678(6) 0.64912(12) 0.62809(5) 0.0731(4) Uani 1 1 d . . .
C6 C 0.70378(15) 0.4990(4) 0.59504(14) 0.0436(8) Uani 1 1 d . . .
D6 D 0.6760 0.4821 0.5586 0.052 Uiso 1 1 d R . .
Cl4 Cl 0.69408(11) 0.0783(3) 0.42999(8) 0.0673(6) Uani 0.50 1 d P A -1
Cl5 Cl 0.71774(13) -0.1090(3) 0.52507(13) 0.0964(9) Uani 0.50 1 d P A -1
Cl6 Cl 0.77975(12) 0.1546(3) 0.52482(18) 0.1137(13) Uani 0.50 1 d P A -1
C7 C 0.7119(3) 0.0646(9) 0.5043(3) 0.0549(18) Uani 0.50 1 d P A -1
D7 D 0.6772 0.1086 0.5229 0.066 Uiso 0.50 1 d PR A -1

loop_
_atom_site_aniso_label
_atom_site_aniso_U_11
_atom_site_aniso_U_22
_atom_site_aniso_U_33
_atom_site_aniso_U_23
_atom_site_aniso_U_13
_atom_site_aniso_U_12
O 0.0292(10) 0.0250(10) 0.0228(9) 0.0020(7) 0.0026(7) 0.0017(8)
N2 0.0373(14) 0.0391(15) 0.0297(13) 0.0076(11) -0.0012(11) 0.0018(11)
N3 0.0333(13) 0.0366(14) 0.0331(13) 0.0050(11) -0.0008(10) -0.0021(11)
N4 0.0223(11) 0.0222(12) 0.0403(14) 0.0025(10) 0.0029(10) -0.0005(9)
C1 0.0402(15) 0.0342(15) 0.0237(13) 0.0066(11) 0.0039(11) 0.0062(12)
N1 0.0402(15) 0.0342(15) 0.0237(13) 0.0066(11) 0.0039(11) 0.0062(12)
C2 0.0369(15) 0.0323(16) 0.0189(13) 0.0061(11) 0.0069(11) 0.0077(12)
C3 0.0382(16) 0.0294(16) 0.0232(14) 0.0085(12) 0.0028(12) 0.0088(13)
C4 0.0309(14) 0.0337(16) 0.0188(13) 0.0034(11) 0.0045(11) 0.0058(12)
C5 0.0275(14) 0.0301(15) 0.0230(13) -0.0018(11) 0.0062(11) -0.0004(11)
C11 0.0255(13) 0.0265(14) 0.0244(13) -0.0015(11) 0.0056(11) 0.0019(11)
C12 0.0257(13) 0.0230(14) 0.0313(14) -0.0034(11) 0.0067(11) -0.0025(11)
C13 0.0220(13) 0.0270(14) 0.0305(14) -0.0015(12) 0.0013(11) 0.0003(11)
C14 0.0242(13) 0.0233(14) 0.0278(14) -0.0021(11) 0.0058(11) 0.0018(10)
C15 0.0260(14) 0.0237(14) 0.0320(15) -0.0042(11) 0.0061(11) -0.0029(11)
C16 0.0257(14) 0.0300(15) 0.0269(14) -0.0048(11) 0.0005(11) 0.0002(11)
C21 0.0210(13) 0.0252(14) 0.0318(14) 0.0010(11) 0.0014(11) -0.0010(11)
C22 0.0282(15) 0.0315(16) 0.0385(16) 0.0056(13) 0.0041(12) 0.0068(12)
C23 0.0243(14) 0.052(2) 0.0441(18) 0.0176(15) 0.0065(13) 0.0059(13)
C24 0.0318(16) 0.0463(19) 0.0406(17) 0.0152(15) -0.0059(13) -0.0152(14)
C25 0.0471(18) 0.0319(17) 0.0317(16) 0.0009(13) 0.0001(13) -0.0128(14)
C26 0.0327(15) 0.0290(15) 0.0313(15) -0.0014(12) 0.0044(12) -0.0034(12)
C31 0.0239(13) 0.0189(13) 0.0374(15) -0.0046(11) 0.0026(11) 0.0006(10)
C32 0.0293(14) 0.0232(15) 0.0370(16) -0.0024(12) 0.0032(12) -0.0039(11)
C33 0.0315(16) 0.0237(15) 0.0447(17) 0.0003(12) -0.0044(13) -0.0015(12)
C34 0.0241(14) 0.0265(15) 0.0539(19) -0.0029(14) -0.0048(13) 0.0019(11)
C35 0.0256(15) 0.0293(16) 0.0545(19) -0.0036(14) 0.0093(13) 0.0009(12)
C36 0.0270(14) 0.0293(16) 0.0390(16) -0.0001(12) 0.0056(12) 0.0023(12)
Cl1 0.0368(5) 0.0645(6) 0.0549(5) 0.0063(4) 0.0072(4) -0.0039(4)
Cl2 0.0406(5) 0.0793(7) 0.0551(6) 0.0061(5) 0.0082(4) -0.0112(4)
Cl3 0.0746(7) 0.0612(7) 0.0807(8) -0.0166(5) -0.0039(6) 0.0209(5)
C6 0.0326(16) 0.056(2) 0.0400(18) -0.0057(15) -0.0028(13) -0.0006(15)
Cl4 0.0782(14) 0.0819(15) 0.0452(10) 0.0073(10) 0.0217(10) -0.0083(12)
Cl5 0.0846(17) 0.0846(18) 0.119(2) 0.0501(16) 0.0053(15) -0.0018(13)
Cl6 0.0614(14) 0.0803(18) 0.189(3) -0.064(2) -0.0316(18) 0.0051(13)
C7 0.055(5) 0.054(5) 0.058(5) 0.005(4) 0.016(4) 0.007(4)

loop_
_atom_type_symbol
_atom_type_description
_atom_type_scat_dispersion_real
_atom_type_scat_dispersion_imag
_atom_type_scat_source
C C 0.0033 0.0016 'International Tables Vol C Tables 4.2.6.8 and 6.1.1.4'
H H 0.0000 0.0000 'International Tables Vol C Tables 4.2.6.8 and 6.1.1.4'
D D 0.0000 0.0000 'International Tables Vol C Tables 4.2.6.8 and 6.1.1.4'
N N 0.0061 0.0033 'International Tables Vol C Tables 4.2.6.8 and 6.1.1.4'
O O 0.0106 0.0060 'International Tables Vol C Tables 4.2.6.8 and 6.1.1.4'
Cl Cl 0.1484 0.1585 'International Tables Vol C Tables 4.2.6.8 and 6.1.1.4'

loop_
_exptl_crystal_face_index_h
_exptl_crystal_face_index_k
_exptl_crystal_face_index_l
_exptl_crystal_face_perp_dist
0.00 0.00 1.00 0.0800
0.00 0.00 -1.00 0.0800
1.00 0.00 0.00 0.0600
-1.00 0.00 0.00 0.0600
0.00 -1.00 0.00 0.3000
0.00 1.00 0.00 0.3000

loop_
_geom_angle_atom_site_label_1
_geom_angle_atom_site_label_2
_geom_angle_atom_site_label_3
_geom_angle
_geom_angle_site_symmetry_1
_geom_angle_site_symmetry_3
_geom_angle_publ_flag
C5 O C4 102.4(2) . . ?
C4 N2 N3 106.3(2) . . ?
C5 N3 N2 106.9(2) . . ?
C14 N4 C31 123.4(2) . . ?
C14 N4 C21 117.7(2) . . ?
C31 N4 C21 118.5(2) . . ?
C3 C1 C2 118.4(3) 5_656 . ?
C3 C1 H1 119.8 5_656 . ?
C2 C1 H1 121.8 . . ?
C3 C2 C1 120.6(3) . . ?
C3 C2 C4 122.2(2) . . ?
C1 C2 C4 117.2(3) . . ?
N1 C3 C2 120.9(3) 5_656 . ?
C1 C3 C2 120.9(3) 5_656 . ?
N1 C3 H3 115(2) 5_656 . ?
C1 C3 H3 115(2) 5_656 . ?
C2 C3 H3 124(2) . . ?
N2 C4 O 112.6(3) . . ?
N2 C4 C2 127.8(3) . . ?
O C4 C2 119.6(2) . . ?
N3 C5 O 111.7(2) . . ?
N3 C5 C11 127.9(3) . . ?
O C5 C11 120.4(2) . . ?
C16 C11 C12 118.7(2) . . ?
C16 C11 C5 118.7(2) . . ?
C12 C11 C5 122.6(2) . . ?
C13 C12 C11 120.3(2) . . ?
C13 C12 H12 119.9 . . ?
C11 C12 H12 119.8 . . ?
C12 C13 C14 120.7(2) . . ?
C12 C13 H13 119.5 . . ?
C14 C13 H13 119.7 . . ?
C15 C14 C13 118.6(2) . . ?
C15 C14 N4 120.2(2) . . ?
C13 C14 N4 121.2(2) . . ?
C16 C15 C14 120.8(2) . . ?
C16 C15 H15 119.5 . . ?
C14 C15 H15 119.7 . . ?
C15 C16 C11 120.8(2) . . ?
C15 C16 H16 119.7 . . ?
C11 C16 H16 119.5 . . ?
C26 C21 C22 120.0(3) . . ?
C26 C21 N4 120.4(2) . . ?
C22 C21 N4 119.6(2) . . ?
C23 C22 C21 119.3(3) . . ?
C23 C22 H22 120.2 . . ?
C21 C22 H22 120.4 . . ?
C22 C23 C24 120.7(3) . . ?
C22 C23 H23 119.7 . . ?
C24 C23 H23 119.6 . . ?
C25 C24 C23 119.4(3) . . ?
C25 C24 H24 120.3 . . ?
C23 C24 H24 120.3 . . ?
C24 C25 C26 120.1(3) . . ?
C24 C25 H25 119.9 . . ?
C26 C25 H25 120.0 . . ?
C25 C26 C21 120.4(3) . . ?
C25 C26 H26 119.8 . . ?
C21 C26 H26 119.8 . . ?
C32 C31 C36 119.0(2) . . ?
C32 C31 N4 120.0(2) . . ?
C36 C31 N4 121.0(3) . . ?
C31 C32 C33 120.6(3) . . ?
C31 C32 H32 119.8 . . ?
C33 C32 H32 119.7 . . ?
C34 C33 C32 120.0(3) . . ?
C34 C33 H33 119.8 . . ?
C32 C33 H33 120.1 . . ?
C35 C34 C33 119.6(3) . . ?
C35 C34 H34 120.1 . . ?
C33 C34 H34 120.3 . . ?
C34 C35 C36 120.9(3) . . ?
C34 C35 H35 119.5 . . ?
C36 C35 H35 119.5 . . ?
C35 C36 C31 119.8(3) . . ?
C35 C36 H36 120.0 . . ?
C31 C36 H36 120.2 . . ?
Cl2 C6 Cl1 110.13(18) . . ?
Cl2 C6 Cl3 111.91(19) . . ?
Cl1 C6 Cl3 109.60(19) . . ?
Cl2 C6 D6 108.4 . . ?
Cl1 C6 D6 108.4 . . ?
Cl3 C6 D6 108.3 . . ?
Cl6 C7 Cl5 111.8(4) . . ?
Cl6 C7 Cl4 109.0(5) . . ?
Cl5 C7 Cl4 110.7(5) . . ?
Cl6 C7 D7 108.5 . . ?
Cl5 C7 D7 108.4 . . ?
Cl4 C7 D7 108.4 . . ?

loop_
_geom_bond_atom_site_label_1
_geom_bond_atom_site_label_2
_geom_bond_distance
_geom_bond_site_symmetry_2
_geom_bond_publ_flag
O C5 1.371(3) . ?
O C4 1.372(3) . ?
N2 C4 1.284(4) . ?
N2 N3 1.401(3) . ?
N3 C5 1.296(4) . ?
N4 C14 1.409(3) . ?
N4 C31 1.421(3) . ?
N4 C21 1.438(3) . ?
C1 C3 1.349(4) 5_656 ?
C1 C2 1.383(4) . ?
C1 H1 0.9634 . ?
C2 C3 1.383(4) . ?
C2 C4 1.454(4) . ?
C3 N1 1.349(4) 5_656 ?
C3 C1 1.349(4) 5_656 ?
C3 H3 0.89(3) . ?
C5 C11 1.445(4) . ?
C11 C16 1.401(4) . ?
C11 C12 1.404(4) . ?
C12 C13 1.381(4) . ?
C12 H12 0.9483 . ?
C13 C14 1.403(4) . ?
C13 H13 0.9485 . ?
C14 C15 1.398(4) . ?
C15 C16 1.373(4) . ?
C15 H15 0.9481 . ?
C16 H16 0.9485 . ?
C21 C26 1.382(4) . ?
C21 C22 1.386(4) . ?
C22 C23 1.382(4) . ?
C22 H22 0.9483 . ?
C23 C24 1.393(5) . ?
C23 H23 0.9483 . ?
C24 C25 1.379(5) . ?
C24 H24 0.9482 . ?
C25 C26 1.380(4) . ?
C25 H25 0.9484 . ?
C26 H26 0.9481 . ?
C31 C32 1.388(4) . ?
C31 C36 1.402(4) . ?
C32 C33 1.390(4) . ?
C32 H32 0.9482 . ?
C33 C34 1.389(4) . ?
C33 H33 0.9490 . ?
C34 C35 1.376(4) . ?
C34 H34 0.9484 . ?
C35 C36 1.386(4) . ?
C35 H35 0.9483 . ?
C36 H36 0.9484 . ?
Cl1 C6 1.756(4) . ?
Cl2 C6 1.748(3) . ?
Cl3 C6 1.762(4) . ?
C6 D6 0.9984 . ?
Cl4 C7 1.744(8) . ?
Cl5 C7 1.734(9) . ?
Cl6 C7 1.714(8) . ?
C7 D7 0.9981 . ?

loop_
_geom_hbond_atom_site_label_D
_geom_hbond_atom_site_label_H
_geom_hbond_atom_site_label_A
_geom_hbond_distance_DH
_geom_hbond_distance_HA
_geom_hbond_distance_DA
_geom_hbond_angle_DHA
_geom_hbond_site_symmetry_A
C6 D6 N3 1.00 2.26 3.247(4) 171.0 .

loop_
_geom_torsion_atom_site_label_1
_geom_torsion_atom_site_label_2
_geom_torsion_atom_site_label_3
_geom_torsion_atom_site_label_4
_geom_torsion
_geom_torsion_site_symmetry_1
_geom_torsion_site_symmetry_2
_geom_torsion_site_symmetry_3
_geom_torsion_site_symmetry_4
_geom_torsion_publ_flag
N1 C2 C4 N2 -6.6(4) . . . . ?
N3 C5 C11 C16 -2.5(4) . . . . ?
C13 C14 N4 C31 32.1(4) . . . . ?
C14 N4 C31 C36 28.9(4) . . . . ?
C15 C14 N4 C21 23.9(4) . . . . ?
C14 N4 C21 C22 56.6(3) . . . . ?
